data_8106200
loop_
_publ_author_name
'Tan, Yi Jiun'
'Yeo, Chien Ing'
'Halcovitch, Nathan R.'
'Tiekink, Edward R.T.'

_publ_section_title
;
 Crystal structure of bis(\m 2-pyrrolidine-1-carbodithioato-\k 3
 S,S&#x2032;:S;\k 3
 S:S:S&#x2032;)-bis(tricyclohexylphosphane-P)-di-copper(I),
 C46H82Cu2N2P2S4
;
_journal_issue 3
_journal_name_full 'Zeitschrift f\"ur Kristallographie - New Crystal Structures'
_journal_page_first 513
_journal_page_last 515
_journal_paper_doi 10.1515/ncrs-2017-0406
_journal_volume 233
_journal_year 2018
_chemical_formula_moiety 'C46 H82 Cu2 N2 P2 S4'
_chemical_formula_sum 'C46 H82 Cu2 N2 P2 S4'
_chemical_formula_weight 980.39
_space_group_crystal_system triclinic
_space_group_IT_number 2
_space_group_name_Hall '-P 1'
_space_group_name_H-M_alt 'P -1'
_atom_sites_solution_hydrogens geom
_audit_creation_method SHELXL-2014/7
_cell_angle_alpha 97.3210(10)
_cell_angle_beta 106.3080(10)
_cell_angle_gamma 99.312(2)
_cell_formula_units_Z 2
_cell_length_a 11.6189(2)
_cell_length_b 12.2846(2)
_cell_length_c 18.1744(2)
_cell_measurement_reflns_used 28593
_cell_measurement_temperature 100(2)
_cell_measurement_theta_max 76.3350
_cell_measurement_theta_min 2.5490
_cell_volume 2415.65(7)
_computing_cell_refinement 'CrysAlisPro [1]'
_computing_data_collection 'CrysAlisPro [1]'
_computing_data_reduction 'CrysAlisPro [1]'
_computing_molecular_graphics 'ORTEP-3 for Windows [4]'
_computing_publication_material 'SHELXL-2014/7 [3]'
_computing_structure_refinement 'SHELXL-2014/7 [3]'
_computing_structure_solution 'SHELXS-97 [2]'
_diffrn_ambient_temperature 100(2)
_diffrn_detector 'CCD plate'
_diffrn_detector_area_resol_mean 10.4607
_diffrn_detector_type AtlasS2
_diffrn_measured_fraction_theta_full 1.000
_diffrn_measured_fraction_theta_max 0.991
_diffrn_measurement_device 'four-circle diffractometer'
_diffrn_measurement_device_type 'SuperNova, Dual, Cu at zero, AtlasS2'
_diffrn_measurement_method '\w scans'
_diffrn_radiation_monochromator mirror
_diffrn_radiation_type CuK\a
_diffrn_radiation_wavelength 1.54184
_diffrn_reflns_av_R_equivalents 0.0245
_diffrn_reflns_av_unetI/netI 0.0197
_diffrn_reflns_Laue_measured_fraction_full 1.000
_diffrn_reflns_Laue_measured_fraction_max 0.991
_diffrn_reflns_limit_h_max 14
_diffrn_reflns_limit_h_min -14
_diffrn_reflns_limit_k_max 15
_diffrn_reflns_limit_k_min -15
_diffrn_reflns_limit_l_max 22
_diffrn_reflns_limit_l_min -15
_diffrn_reflns_number 40039
_diffrn_reflns_point_group_measured_fraction_full 1.000
_diffrn_reflns_point_group_measured_fraction_max 0.991
_diffrn_reflns_theta_full 67.684
_diffrn_reflns_theta_max 76.647
_diffrn_reflns_theta_min 2.576
_diffrn_source 'micro-focus sealed X-ray tube'
_exptl_absorpt_coefficient_mu 3.570
_exptl_absorpt_correction_T_max 1.00000
_exptl_absorpt_correction_T_min 0.85917
_exptl_absorpt_correction_type multi-scan
_exptl_absorpt_process_details 'CrysAlisPro [1]'
_exptl_crystal_colour yellow
_exptl_crystal_density_diffrn 1.348
_exptl_crystal_description prism
_exptl_crystal_F_000 1048
_exptl_crystal_size_max 0.229
_exptl_crystal_size_mid 0.130
_exptl_crystal_size_min 0.064
_refine_diff_density_max 0.605
_refine_diff_density_min -0.364
_refine_diff_density_rms 0.052
_refine_ls_extinction_coef .
_refine_ls_extinction_method none
_refine_ls_goodness_of_fit_ref 1.032
_refine_ls_hydrogen_treatment constr
_refine_ls_matrix_type full
_refine_ls_number_parameters 505
_refine_ls_number_reflns 10075
_refine_ls_number_restraints 0
_refine_ls_restrained_S_all 1.032
_refine_ls_R_factor_all 0.0261
_refine_ls_R_factor_gt 0.0248
_refine_ls_shift/su_max 0.001
_refine_ls_shift/su_mean 0.000
_refine_ls_structure_factor_coef Fsqd
_refine_ls_weighting_details 'w=1/[\s^2^(Fo^2^)+(0.0346P)^2^+1.1238P] where P=(Fo^2^+2Fc^2^)/3'
_refine_ls_weighting_scheme calc
_refine_ls_wR_factor_gt 0.0645
_refine_ls_wR_factor_ref 0.0655
_reflns_Friedel_coverage 0.000
_reflns_Friedel_fraction_full .
_reflns_Friedel_fraction_max .
_reflns_number_gt 9554
_reflns_number_total 10075
_reflns_threshold_expression 'I > 2\s(I)'
_cod_data_source_file suppl_ncrs-2017-0406_suppl.cif
_cod_data_source_block shelx
_cod_database_code 8106200
_shelx_shelxl_version_number 2014/7
_shelx_space_group_comment
;
The symmetry employed for this shelxl refinement is uniquely defined
by the following loop, which should always be used as a source of
symmetry information in preference to the above space-group names.
They are only intended as comments.
;
_shelx_estimated_absorpt_t_min 0.495
_shelx_estimated_absorpt_t_max 0.804

loop_
_space_group_symop_operation_xyz
'x, y, z'
'-x, -y, -z'

loop_
_atom_site_label
_atom_site_type_symbol
_atom_site_fract_x
_atom_site_fract_y
_atom_site_fract_z
_atom_site_U_iso_or_equiv
_atom_site_adp_type
_atom_site_occupancy
_atom_site_site_symmetry_order
_atom_site_calc_flag
_atom_site_refinement_flags_posn
_atom_site_refinement_flags_adp
_atom_site_refinement_flags_occupancy
_atom_site_disorder_assembly
_atom_site_disorder_group
Cu1 Cu 0.37887(2) 0.67751(2) 0.19565(2) 0.01476(5) Uani 1 1 d . . . . .
Cu2 Cu 0.25867(2) 0.50466(2) 0.27472(2) 0.01404(5) Uani 1 1 d . . . . .
S1 S 0.16191(3) 0.60450(2) 0.17490(2) 0.01315(6) Uani 1 1 d . . . . .
S2 S 0.30616(3) 0.56556(3) 0.06661(2) 0.01568(7) Uani 1 1 d . . . . .
S3 S 0.47423(3) 0.56008(2) 0.27617(2) 0.01313(6) Uani 1 1 d . . . . .
S4 S 0.29599(3) 0.34516(2) 0.20530(2) 0.01375(6) Uani 1 1 d . . . . .
P1 P 0.48033(3) 0.85298(2) 0.22485(2) 0.01118(6) Uani 1 1 d . . . . .
P2 P 0.17179(3) 0.51897(3) 0.36781(2) 0.01129(6) Uani 1 1 d . . . . .
N1 N 0.09549(10) 0.43162(9) 0.05676(6) 0.0144(2) Uani 1 1 d . . . . .
N2 N 0.50598(10) 0.39946(9) 0.17479(6) 0.0148(2) Uani 1 1 d . . . . .
C1 C 0.17887(11) 0.52350(11) 0.09394(7) 0.0132(2) Uani 1 1 d . . . . .
C2 C -0.00783(12) 0.38684(12) 0.08375(8) 0.0182(3) Uani 1 1 d . . . . .
H2A H -0.0668 0.4373 0.0791 0.022 Uiso 1 1 calc R U . . .
H2B H 0.0215 0.3773 0.1387 0.022 Uiso 1 1 calc R U . . .
C3 C -0.06624(15) 0.27407(13) 0.02981(10) 0.0312(3) Uani 1 1 d . . . . .
H3A H -0.0965 0.2182 0.0584 0.037 Uiso 1 1 calc R U . . .
H3B H -0.1356 0.2813 -0.0143 0.037 Uiso 1 1 calc R U . . .
C4 C 0.03500(16) 0.23996(13) 0.00122(10) 0.0315(3) Uani 1 1 d . . . . .
H4A H 0.0010 0.1895 -0.0502 0.038 Uiso 1 1 calc R U . . .
H4B H 0.0855 0.2013 0.0386 0.038 Uiso 1 1 calc R U . . .
C5 C 0.11010(13) 0.34977(11) -0.00479(7) 0.0183(3) Uani 1 1 d . . . . .
H5A H 0.1973 0.3455 0.0047 0.022 Uiso 1 1 calc R U . . .
H5B H 0.0781 0.3696 -0.0568 0.022 Uiso 1 1 calc R U . . .
C6 C 0.43209(11) 0.43076(10) 0.21358(7) 0.0129(2) Uani 1 1 d . . . . .
C7 C 0.47548(13) 0.29293(11) 0.11917(8) 0.0192(3) Uani 1 1 d . . . . .
H7A H 0.3903 0.2793 0.0840 0.023 Uiso 1 1 calc R U . . .
H7B H 0.4855 0.2290 0.1468 0.023 Uiso 1 1 calc R U . . .
C8 C 0.56748(14) 0.31027(14) 0.07400(9) 0.0261(3) Uani 1 1 d . . . . .
H8A H 0.5348 0.3440 0.0278 0.031 Uiso 1 1 calc R U . . .
H8B H 0.5887 0.2385 0.0568 0.031 Uiso 1 1 calc R U . . .
C9 C 0.67864(13) 0.39053(14) 0.13335(9) 0.0254(3) Uani 1 1 d . . . . .
H9A H 0.7277 0.3499 0.1700 0.031 Uiso 1 1 calc R U . . .
H9B H 0.7317 0.4309 0.1071 0.031 Uiso 1 1 calc R U . . .
C10 C 0.62090(12) 0.47072(12) 0.17522(8) 0.0201(3) Uani 1 1 d . . . . .
H10A H 0.6744 0.5020 0.2292 0.024 Uiso 1 1 calc R U . . .
H10B H 0.6046 0.5332 0.1471 0.024 Uiso 1 1 calc R U . . .
C11 C 0.59368(11) 0.89390(10) 0.32407(7) 0.0136(2) Uani 1 1 d . . . . .
H11 H 0.6625 0.8552 0.3224 0.016 Uiso 1 1 calc R U . . .
C12 C 0.65160(12) 1.01932(11) 0.35035(7) 0.0174(3) Uani 1 1 d . . . . .
H12A H 0.5866 1.0619 0.3518 0.021 Uiso 1 1 calc R U . . .
H12B H 0.6907 1.0450 0.3120 0.021 Uiso 1 1 calc R U . . .
C13 C 0.74775(13) 1.04398(12) 0.43117(8) 0.0207(3) Uani 1 1 d . . . . .
H13A H 0.8175 1.0085 0.4285 0.025 Uiso 1 1 calc R U . . .
H13B H 0.7792 1.1260 0.4475 0.025 Uiso 1 1 calc R U . . .
C14 C 0.69306(14) 0.99941(12) 0.49135(8) 0.0220(3) Uani 1 1 d . . . . .
H14A H 0.7577 1.0127 0.5423 0.026 Uiso 1 1 calc R U . . .
H14B H 0.6286 1.0401 0.4978 0.026 Uiso 1 1 calc R U . . .
C15 C 0.63808(14) 0.87402(12) 0.46555(8) 0.0229(3) Uani 1 1 d . . . . .
H15A H 0.6007 0.8472 0.5044 0.027 Uiso 1 1 calc R U . . .
H15B H 0.7041 0.8330 0.4634 0.027 Uiso 1 1 calc R U . . .
C16 C 0.54075(13) 0.84839(11) 0.38558(7) 0.0174(3) Uani 1 1 d . . . . .
H16A H 0.4707 0.8830 0.3889 0.021 Uiso 1 1 calc R U . . .
H16B H 0.5102 0.7662 0.3695 0.021 Uiso 1 1 calc R U . . .
C21 C 0.38760(11) 0.96245(10) 0.21276(7) 0.0131(2) Uani 1 1 d . . . . .
H21 H 0.4429 1.0360 0.2173 0.016 Uiso 1 1 calc R U . . .
C22 C 0.29320(12) 0.93166(11) 0.13062(7) 0.0165(2) Uani 1 1 d . . . . .
H22A H 0.3368 0.9270 0.0911 0.020 Uiso 1 1 calc R U . . .
H22B H 0.2409 0.8570 0.1248 0.020 Uiso 1 1 calc R U . . .
C23 C 0.21251(12) 1.01827(12) 0.11629(8) 0.0186(3) Uani 1 1 d . . . . .
H23A H 0.2637 1.0912 0.1167 0.022 Uiso 1 1 calc R U . . .
H23B H 0.1504 0.9939 0.0642 0.022 Uiso 1 1 calc R U . . .
C24 C 0.14789(13) 1.03312(12) 0.17832(9) 0.0214(3) Uani 1 1 d . . . . .
H24A H 0.0884 0.9631 0.1734 0.026 Uiso 1 1 calc R U . . .
H24B H 0.1020 1.0941 0.1699 0.026 Uiso 1 1 calc R U . . .
C25 C 0.24021(13) 1.06150(12) 0.25999(8) 0.0193(3) Uani 1 1 d . . . . .
H25A H 0.1958 1.0654 0.2991 0.023 Uiso 1 1 calc R U . . .
H25B H 0.2933 1.1361 0.2669 0.023 Uiso 1 1 calc R U . . .
C26 C 0.31997(12) 0.97402(11) 0.27392(7) 0.0164(2) Uani 1 1 d . . . . .
H26A H 0.2678 0.9006 0.2715 0.020 Uiso 1 1 calc R U . . .
H26B H 0.3805 0.9964 0.3266 0.020 Uiso 1 1 calc R U . . .
C31 C 0.57032(12) 0.87303(11) 0.15526(7) 0.0148(2) Uani 1 1 d . . . . .
H31 H 0.5160 0.8283 0.1038 0.018 Uiso 1 1 calc R U . . .
C32 C 0.68220(13) 0.81816(13) 0.17662(8) 0.0205(3) Uani 1 1 d . . . . .
H32A H 0.7416 0.8610 0.2263 0.025 Uiso 1 1 calc R U . . .
H32B H 0.6558 0.7408 0.1843 0.025 Uiso 1 1 calc R U . . .
C33 C 0.74462(15) 0.81468(16) 0.11279(9) 0.0302(3) Uani 1 1 d . . . . .
H33A H 0.8188 0.7828 0.1295 0.036 Uiso 1 1 calc R U . . .
H33B H 0.6881 0.7653 0.0646 0.036 Uiso 1 1 calc R U . . .
C34 C 0.78059(15) 0.93146(17) 0.09595(9) 0.0323(4) Uani 1 1 d . . . . .
H34A H 0.8447 0.9782 0.1423 0.039 Uiso 1 1 calc R U . . .
H34B H 0.8152 0.9260 0.0520 0.039 Uiso 1 1 calc R U . . .
C35 C 0.67074(14) 0.98739(14) 0.07558(9) 0.0256(3) Uani 1 1 d . . . . .
H35A H 0.6107 0.9453 0.0259 0.031 Uiso 1 1 calc R U . . .
H35B H 0.6981 1.0647 0.0682 0.031 Uiso 1 1 calc R U . . .
C36 C 0.60842(13) 0.99142(12) 0.13981(8) 0.0198(3) Uani 1 1 d . . . . .
H36A H 0.6657 1.0396 0.1883 0.024 Uiso 1 1 calc R U . . .
H36B H 0.5351 1.0246 0.1237 0.024 Uiso 1 1 calc R U . . .
C41 C 0.06916(11) 0.38728(10) 0.37059(7) 0.0137(2) Uani 1 1 d . . . . .
H41 H 0.0234 0.4051 0.4082 0.016 Uiso 1 1 calc R U . . .
C42 C 0.14093(12) 0.29734(11) 0.39701(8) 0.0186(3) Uani 1 1 d . . . . .
H42A H 0.1915 0.2830 0.3626 0.022 Uiso 1 1 calc R U . . .
H42B H 0.1967 0.3251 0.4508 0.022 Uiso 1 1 calc R U . . .
C43 C 0.05451(13) 0.18733(12) 0.39463(8) 0.0214(3) Uani 1 1 d . . . . .
H43A H 0.1035 0.1303 0.4097 0.026 Uiso 1 1 calc R U . . .
H43B H 0.0100 0.2001 0.4330 0.026 Uiso 1 1 calc R U . . .
C44 C -0.03765(12) 0.14318(11) 0.31400(8) 0.0188(3) Uani 1 1 d . . . . .
H44A H -0.0949 0.0750 0.3155 0.023 Uiso 1 1 calc R U . . .
H44B H 0.0060 0.1225 0.2765 0.023 Uiso 1 1 calc R U . . .
C45 C -0.10956(13) 0.23157(12) 0.28721(9) 0.0220(3) Uani 1 1 d . . . . .
H45A H -0.1606 0.2457 0.3214 0.026 Uiso 1 1 calc R U . . .
H45B H -0.1650 0.2033 0.2334 0.026 Uiso 1 1 calc R U . . .
C46 C -0.02392(13) 0.34139(11) 0.28948(8) 0.0197(3) Uani 1 1 d . . . . .
H46A H -0.0734 0.3980 0.2741 0.024 Uiso 1 1 calc R U . . .
H46B H 0.0207 0.3286 0.2511 0.024 Uiso 1 1 calc R U . . .
C51 C 0.27541(11) 0.55784(11) 0.46964(7) 0.0132(2) Uani 1 1 d . . . . .
H51 H 0.3043 0.4877 0.4811 0.016 Uiso 1 1 calc R U . . .
C52 C 0.39300(12) 0.64410(12) 0.48048(8) 0.0194(3) Uani 1 1 d . . . . .
H52A H 0.3728 0.7182 0.4738 0.023 Uiso 1 1 calc R U . . .
H52B H 0.4316 0.6209 0.4406 0.023 Uiso 1 1 calc R U . . .
C53 C 0.48258(13) 0.65283(12) 0.56233(8) 0.0224(3) Uani 1 1 d . . . . .
H53A H 0.5081 0.5803 0.5671 0.027 Uiso 1 1 calc R U . . .
H53B H 0.5567 0.7109 0.5699 0.027 Uiso 1 1 calc R U . . .
C54 C 0.42394(14) 0.68289(12) 0.62543(8) 0.0233(3) Uani 1 1 d . . . . .
H54A H 0.4048 0.7583 0.6236 0.028 Uiso 1 1 calc R U . . .
H54B H 0.4825 0.6852 0.6773 0.028 Uiso 1 1 calc R U . . .
C55 C 0.30678(13) 0.59743(13) 0.61404(8) 0.0205(3) Uani 1 1 d . . . . .
H55A H 0.2685 0.6203 0.6542 0.025 Uiso 1 1 calc R U . . .
H55B H 0.3268 0.5232 0.6204 0.025 Uiso 1 1 calc R U . . .
C56 C 0.21629(12) 0.58859(12) 0.53288(7) 0.0172(3) Uani 1 1 d . . . . .
H56A H 0.1909 0.6612 0.5281 0.021 Uiso 1 1 calc R U . . .
H56B H 0.1422 0.5306 0.5257 0.021 Uiso 1 1 calc R U . . .
C61 C 0.06681(11) 0.61861(10) 0.34756(7) 0.0132(2) Uani 1 1 d . . . . .
H61 H 0.0218 0.5966 0.2905 0.016 Uiso 1 1 calc R U . . .
C62 C 0.14004(12) 0.73865(10) 0.35756(7) 0.0146(2) Uani 1 1 d . . . . .
H62A H 0.1844 0.7677 0.4135 0.018 Uiso 1 1 calc R U . . .
H62B H 0.2014 0.7376 0.3293 0.018 Uiso 1 1 calc R U . . .
C63 C 0.05458(13) 0.81620(11) 0.32611(8) 0.0179(3) Uani 1 1 d . . . . .
H63A H 0.1030 0.8934 0.3348 0.021 Uiso 1 1 calc R U . . .
H63B H 0.0154 0.7906 0.2693 0.021 Uiso 1 1 calc R U . . .
C64 C -0.04413(13) 0.81669(12) 0.36639(8) 0.0192(3) Uani 1 1 d . . . . .
H64A H -0.0999 0.8651 0.3438 0.023 Uiso 1 1 calc R U . . .
H64B H -0.0053 0.8482 0.4226 0.023 Uiso 1 1 calc R U . . .
C65 C -0.11766(13) 0.69799(12) 0.35664(8) 0.0207(3) Uani 1 1 d . . . . .
H65A H -0.1630 0.6695 0.3008 0.025 Uiso 1 1 calc R U . . .
H65B H -0.1783 0.6998 0.3854 0.025 Uiso 1 1 calc R U . . .
C66 C -0.03388(12) 0.61844(11) 0.38711(8) 0.0172(2) Uani 1 1 d . . . . .
H66A H -0.0834 0.5414 0.3770 0.021 Uiso 1 1 calc R U . . .
H66B H 0.0043 0.6420 0.4442 0.021 Uiso 1 1 calc R U . . .

loop_
_atom_site_aniso_label
_atom_site_aniso_U_11
_atom_site_aniso_U_22
_atom_site_aniso_U_33
_atom_site_aniso_U_23
_atom_site_aniso_U_13
_atom_site_aniso_U_12
Cu1 0.01735(10) 0.00896(9) 0.01439(9) 0.00079(7) 0.00156(7) -0.00039(7)
Cu2 0.01649(10) 0.01479(10) 0.01215(9) 0.00202(7) 0.00657(7) 0.00341(7)
S1 0.01542(14) 0.01293(14) 0.01081(13) 0.00122(10) 0.00368(10) 0.00353(11)
S2 0.01548(14) 0.01886(15) 0.01133(13) 0.00114(11) 0.00484(11) -0.00025(11)
S3 0.01497(14) 0.01033(13) 0.01226(13) 0.00108(10) 0.00207(10) 0.00200(10)
S4 0.01461(14) 0.01002(13) 0.01610(14) 0.00167(10) 0.00491(11) 0.00131(10)
P1 0.01322(14) 0.00848(14) 0.01051(13) 0.00103(10) 0.00252(11) 0.00110(11)
P2 0.01326(14) 0.01070(14) 0.00997(13) 0.00221(10) 0.00414(11) 0.00137(11)
N1 0.0145(5) 0.0161(5) 0.0112(5) 0.0009(4) 0.0028(4) 0.0025(4)
N2 0.0153(5) 0.0124(5) 0.0159(5) 0.0014(4) 0.0049(4) 0.0016(4)
C1 0.0155(6) 0.0139(6) 0.0098(5) 0.0037(4) 0.0019(4) 0.0042(5)
C2 0.0159(6) 0.0191(7) 0.0176(6) 0.0029(5) 0.0050(5) -0.0008(5)
C3 0.0301(8) 0.0204(7) 0.0381(9) -0.0022(6) 0.0122(7) -0.0057(6)
C4 0.0343(9) 0.0185(7) 0.0380(9) -0.0043(6) 0.0126(7) -0.0002(6)
C5 0.0214(6) 0.0175(6) 0.0129(6) -0.0027(5) 0.0033(5) 0.0032(5)
C6 0.0155(6) 0.0114(6) 0.0117(5) 0.0040(4) 0.0022(4) 0.0040(4)
C7 0.0223(7) 0.0157(6) 0.0195(6) -0.0013(5) 0.0086(5) 0.0035(5)
C8 0.0238(7) 0.0324(8) 0.0218(7) -0.0029(6) 0.0107(6) 0.0045(6)
C9 0.0182(7) 0.0350(8) 0.0228(7) 0.0007(6) 0.0084(5) 0.0047(6)
C10 0.0165(6) 0.0211(7) 0.0221(6) 0.0028(5) 0.0079(5) -0.0003(5)
C11 0.0155(6) 0.0118(6) 0.0118(5) 0.0012(4) 0.0025(4) 0.0018(4)
C12 0.0200(6) 0.0137(6) 0.0141(6) 0.0022(5) 0.0021(5) -0.0031(5)
C13 0.0212(6) 0.0183(6) 0.0161(6) -0.0009(5) 0.0017(5) -0.0035(5)
C14 0.0284(7) 0.0189(7) 0.0128(6) -0.0011(5) 0.0025(5) -0.0014(5)
C15 0.0332(8) 0.0174(7) 0.0133(6) 0.0036(5) 0.0023(5) -0.0002(6)
C16 0.0238(7) 0.0125(6) 0.0134(6) 0.0029(5) 0.0043(5) -0.0011(5)
C21 0.0147(6) 0.0103(5) 0.0139(6) 0.0025(4) 0.0043(5) 0.0014(4)
C22 0.0174(6) 0.0148(6) 0.0162(6) 0.0033(5) 0.0033(5) 0.0031(5)
C23 0.0185(6) 0.0174(6) 0.0196(6) 0.0070(5) 0.0032(5) 0.0046(5)
C24 0.0180(6) 0.0212(7) 0.0286(7) 0.0096(6) 0.0082(6) 0.0086(5)
C25 0.0218(6) 0.0177(6) 0.0235(7) 0.0067(5) 0.0114(5) 0.0083(5)
C26 0.0189(6) 0.0161(6) 0.0174(6) 0.0058(5) 0.0084(5) 0.0057(5)
C31 0.0174(6) 0.0152(6) 0.0119(5) 0.0012(4) 0.0050(5) 0.0037(5)
C32 0.0210(7) 0.0257(7) 0.0174(6) 0.0040(5) 0.0073(5) 0.0104(5)
C33 0.0300(8) 0.0456(10) 0.0229(7) 0.0067(7) 0.0132(6) 0.0206(7)
C34 0.0247(8) 0.0536(11) 0.0255(7) 0.0123(7) 0.0150(6) 0.0110(7)
C35 0.0269(7) 0.0331(8) 0.0219(7) 0.0101(6) 0.0135(6) 0.0058(6)
C36 0.0233(7) 0.0184(7) 0.0203(6) 0.0050(5) 0.0113(5) 0.0023(5)
C41 0.0156(6) 0.0112(6) 0.0139(6) 0.0026(4) 0.0050(5) 0.0009(5)
C42 0.0185(6) 0.0133(6) 0.0205(6) 0.0050(5) 0.0008(5) 0.0015(5)
C43 0.0251(7) 0.0136(6) 0.0231(7) 0.0064(5) 0.0038(5) 0.0017(5)
C44 0.0192(6) 0.0121(6) 0.0237(7) 0.0013(5) 0.0063(5) 0.0011(5)
C45 0.0166(6) 0.0150(6) 0.0293(7) 0.0036(5) 0.0013(5) -0.0001(5)
C46 0.0189(6) 0.0152(6) 0.0194(6) 0.0050(5) -0.0012(5) -0.0003(5)
C51 0.0139(6) 0.0132(6) 0.0118(5) 0.0028(4) 0.0036(4) 0.0013(5)
C52 0.0174(6) 0.0201(7) 0.0170(6) 0.0069(5) 0.0018(5) -0.0027(5)
C53 0.0180(6) 0.0216(7) 0.0221(7) 0.0088(5) -0.0010(5) -0.0028(5)
C54 0.0296(7) 0.0168(6) 0.0158(6) 0.0015(5) -0.0050(5) 0.0061(6)
C55 0.0237(7) 0.0276(7) 0.0123(6) 0.0051(5) 0.0047(5) 0.0112(6)
C56 0.0192(6) 0.0220(7) 0.0121(6) 0.0038(5) 0.0051(5) 0.0079(5)
C61 0.0151(6) 0.0121(6) 0.0127(5) 0.0031(4) 0.0049(4) 0.0020(4)
C62 0.0161(6) 0.0121(6) 0.0145(6) 0.0021(4) 0.0044(5) 0.0008(5)
C63 0.0222(6) 0.0132(6) 0.0172(6) 0.0041(5) 0.0042(5) 0.0032(5)
C64 0.0198(6) 0.0171(6) 0.0206(6) 0.0037(5) 0.0041(5) 0.0075(5)
C65 0.0168(6) 0.0200(7) 0.0266(7) 0.0063(5) 0.0067(5) 0.0057(5)
C66 0.0171(6) 0.0171(6) 0.0207(6) 0.0068(5) 0.0086(5) 0.0050(5)

loop_
_atom_type_symbol
_atom_type_description
_atom_type_scat_dispersion_real
_atom_type_scat_dispersion_imag
_atom_type_scat_source
C C 0.0181 0.0091 'International Tables Vol C Tables 4.2.6.8 and 6.1.1.4'
H H 0.0000 0.0000 'International Tables Vol C Tables 4.2.6.8 and 6.1.1.4'
Cu Cu -1.9646 0.5888 'International Tables Vol C Tables 4.2.6.8 and 6.1.1.4'
N N 0.0311 0.0180 'International Tables Vol C Tables 4.2.6.8 and 6.1.1.4'
P P 0.2955 0.4335 'International Tables Vol C Tables 4.2.6.8 and 6.1.1.4'
S S 0.3331 0.5567 'International Tables Vol C Tables 4.2.6.8 and 6.1.1.4'

loop_
_geom_angle_atom_site_label_1
_geom_angle_atom_site_label_2
_geom_angle_atom_site_label_3
_geom_angle
_geom_angle_site_symmetry_1
_geom_angle_site_symmetry_3
P1 Cu1 S3 113.673(13) . .
P1 Cu1 S2 124.563(13) . .
S3 Cu1 S2 104.573(13) . .
P1 Cu1 S1 129.119(14) . .
S3 Cu1 S1 102.286(12) . .
S2 Cu1 S1 75.400(11) . .
P2 Cu2 S4 130.289(14) . .
P2 Cu2 S1 108.370(13) . .
S4 Cu2 S1 104.898(12) . .
P2 Cu2 S3 132.003(13) . .
S4 Cu2 S3 75.494(11) . .
S1 Cu2 S3 99.191(11) . .
C1 S1 Cu2 98.71(4) . .
C1 S1 Cu1 81.04(4) . .
Cu2 S1 Cu1 78.307(11) . .
C1 S2 Cu1 82.63(4) . .
C6 S3 Cu1 102.59(4) . .
C6 S3 Cu2 80.23(4) . .
Cu1 S3 Cu2 78.843(11) . .
C6 S4 Cu2 84.47(4) . .
C21 P1 C11 106.99(6) . .
C21 P1 C31 103.31(6) . .
C11 P1 C31 105.94(6) . .
C21 P1 Cu1 116.72(4) . .
C11 P1 Cu1 114.75(4) . .
C31 P1 Cu1 108.03(4) . .
C51 P2 C61 110.64(6) . .
C51 P2 C41 102.13(6) . .
C61 P2 C41 103.62(6) . .
C51 P2 Cu2 116.95(4) . .
C61 P2 Cu2 108.15(4) . .
C41 P2 Cu2 114.51(4) . .
C1 N1 C5 123.66(11) . .
C1 N1 C2 123.48(11) . .
C5 N1 C2 111.52(10) . .
C6 N2 C10 124.57(11) . .
C6 N2 C7 123.46(11) . .
C10 N2 C7 111.66(11) . .
N1 C1 S2 122.28(10) . .
N1 C1 S1 119.73(10) . .
S2 C1 S1 117.98(7) . .
N1 C2 C3 104.14(11) . .
N1 C2 H2A 110.9 . .
C3 C2 H2A 110.9 . .
N1 C2 H2B 110.9 . .
C3 C2 H2B 110.9 . .
H2A C2 H2B 108.9 . .
C4 C3 C2 104.88(12) . .
C4 C3 H3A 110.8 . .
C2 C3 H3A 110.8 . .
C4 C3 H3B 110.8 . .
C2 C3 H3B 110.8 . .
H3A C3 H3B 108.8 . .
C3 C4 C5 104.34(13) . .
C3 C4 H4A 110.9 . .
C5 C4 H4A 110.9 . .
C3 C4 H4B 110.9 . .
C5 C4 H4B 110.9 . .
H4A C4 H4B 108.9 . .
N1 C5 C4 103.55(11) . .
N1 C5 H5A 111.0 . .
C4 C5 H5A 111.0 . .
N1 C5 H5B 111.0 . .
C4 C5 H5B 111.0 . .
H5A C5 H5B 109.0 . .
N2 C6 S4 121.33(10) . .
N2 C6 S3 120.18(10) . .
S4 C6 S3 118.47(7) . .
N2 C7 C8 103.46(11) . .
N2 C7 H7A 111.1 . .
C8 C7 H7A 111.1 . .
N2 C7 H7B 111.1 . .
C8 C7 H7B 111.1 . .
H7A C7 H7B 109.0 . .
C7 C8 C9 103.34(11) . .
C7 C8 H8A 111.1 . .
C9 C8 H8A 111.1 . .
C7 C8 H8B 111.1 . .
C9 C8 H8B 111.1 . .
H8A C8 H8B 109.1 . .
C10 C9 C8 103.01(11) . .
C10 C9 H9A 111.2 . .
C8 C9 H9A 111.2 . .
C10 C9 H9B 111.2 . .
C8 C9 H9B 111.2 . .
H9A C9 H9B 109.1 . .
N2 C10 C9 103.32(11) . .
N2 C10 H10A 111.1 . .
C9 C10 H10A 111.1 . .
N2 C10 H10B 111.1 . .
C9 C10 H10B 111.1 . .
H10A C10 H10B 109.1 . .
C12 C11 C16 110.86(10) . .
C12 C11 P1 115.70(9) . .
C16 C11 P1 111.46(9) . .
C12 C11 H11 106.0 . .
C16 C11 H11 106.0 . .
P1 C11 H11 106.0 . .
C11 C12 C13 111.82(11) . .
C11 C12 H12A 109.3 . .
C13 C12 H12A 109.3 . .
C11 C12 H12B 109.3 . .
C13 C12 H12B 109.3 . .
H12A C12 H12B 107.9 . .
C14 C13 C12 111.03(11) . .
C14 C13 H13A 109.4 . .
C12 C13 H13A 109.4 . .
C14 C13 H13B 109.4 . .
C12 C13 H13B 109.4 . .
H13A C13 H13B 108.0 . .
C15 C14 C13 110.50(11) . .
C15 C14 H14A 109.6 . .
C13 C14 H14A 109.6 . .
C15 C14 H14B 109.6 . .
C13 C14 H14B 109.6 . .
H14A C14 H14B 108.1 . .
C14 C15 C16 111.66(11) . .
C14 C15 H15A 109.3 . .
C16 C15 H15A 109.3 . .
C14 C15 H15B 109.3 . .
C16 C15 H15B 109.3 . .
H15A C15 H15B 107.9 . .
C15 C16 C11 110.94(11) . .
C15 C16 H16A 109.5 . .
C11 C16 H16A 109.5 . .
C15 C16 H16B 109.5 . .
C11 C16 H16B 109.5 . .
H16A C16 H16B 108.0 . .
C26 C21 C22 109.24(10) . .
C26 C21 P1 112.54(8) . .
C22 C21 P1 108.37(9) . .
C26 C21 H21 108.9 . .
C22 C21 H21 108.9 . .
P1 C21 H21 108.9 . .
C23 C22 C21 111.48(11) . .
C23 C22 H22A 109.3 . .
C21 C22 H22A 109.3 . .
C23 C22 H22B 109.3 . .
C21 C22 H22B 109.3 . .
H22A C22 H22B 108.0 . .
C24 C23 C22 111.52(11) . .
C24 C23 H23A 109.3 . .
C22 C23 H23A 109.3 . .
C24 C23 H23B 109.3 . .
C22 C23 H23B 109.3 . .
H23A C23 H23B 108.0 . .
C23 C24 C25 110.88(11) . .
C23 C24 H24A 109.5 . .
C25 C24 H24A 109.5 . .
C23 C24 H24B 109.5 . .
C25 C24 H24B 109.5 . .
H24A C24 H24B 108.1 . .
C24 C25 C26 111.60(11) . .
C24 C25 H25A 109.3 . .
C26 C25 H25A 109.3 . .
C24 C25 H25B 109.3 . .
C26 C25 H25B 109.3 . .
H25A C25 H25B 108.0 . .
C25 C26 C21 111.04(10) . .
C25 C26 H26A 109.4 . .
C21 C26 H26A 109.4 . .
C25 C26 H26B 109.4 . .
C21 C26 H26B 109.4 . .
H26A C26 H26B 108.0 . .
C36 C31 C32 110.17(11) . .
C36 C31 P1 119.11(9) . .
C32 C31 P1 110.20(9) . .
C36 C31 H31 105.4 . .
C32 C31 H31 105.4 . .
P1 C31 H31 105.4 . .
C33 C32 C31 111.35(11) . .
C33 C32 H32A 109.4 . .
C31 C32 H32A 109.4 . .
C33 C32 H32B 109.4 . .
C31 C32 H32B 109.4 . .
H32A C32 H32B 108.0 . .
C34 C33 C32 111.14(13) . .
C34 C33 H33A 109.4 . .
C32 C33 H33A 109.4 . .
C34 C33 H33B 109.4 . .
C32 C33 H33B 109.4 . .
H33A C33 H33B 108.0 . .
C35 C34 C33 111.34(13) . .
C35 C34 H34A 109.4 . .
C33 C34 H34A 109.4 . .
C35 C34 H34B 109.4 . .
C33 C34 H34B 109.4 . .
H34A C34 H34B 108.0 . .
C34 C35 C36 111.55(12) . .
C34 C35 H35A 109.3 . .
C36 C35 H35A 109.3 . .
C34 C35 H35B 109.3 . .
C36 C35 H35B 109.3 . .
H35A C35 H35B 108.0 . .
C31 C36 C35 110.51(12) . .
C31 C36 H36A 109.5 . .
C35 C36 H36A 109.5 . .
C31 C36 H36B 109.5 . .
C35 C36 H36B 109.5 . .
H36A C36 H36B 108.1 . .
C46 C41 C42 109.49(11) . .
C46 C41 P2 109.54(8) . .
C42 C41 P2 112.14(9) . .
C46 C41 H41 108.5 . .
C42 C41 H41 108.5 . .
P2 C41 H41 108.5 . .
C43 C42 C41 111.41(11) . .
C43 C42 H42A 109.3 . .
C41 C42 H42A 109.3 . .
C43 C42 H42B 109.3 . .
C41 C42 H42B 109.3 . .
H42A C42 H42B 108.0 . .
C44 C43 C42 111.80(11) . .
C44 C43 H43A 109.3 . .
C42 C43 H43A 109.3 . .
C44 C43 H43B 109.3 . .
C42 C43 H43B 109.3 . .
H43A C43 H43B 107.9 . .
C43 C44 C45 110.56(11) . .
C43 C44 H44A 109.5 . .
C45 C44 H44A 109.5 . .
C43 C44 H44B 109.5 . .
C45 C44 H44B 109.5 . .
H44A C44 H44B 108.1 . .
C44 C45 C46 111.28(11) . .
C44 C45 H45A 109.4 . .
C46 C45 H45A 109.4 . .
C44 C45 H45B 109.4 . .
C46 C45 H45B 109.4 . .
H45A C45 H45B 108.0 . .
C45 C46 C41 112.28(11) . .
C45 C46 H46A 109.1 . .
C41 C46 H46A 109.1 . .
C45 C46 H46B 109.1 . .
C41 C46 H46B 109.1 . .
H46A C46 H46B 107.9 . .
C56 C51 C52 111.05(11) . .
C56 C51 P2 116.50(9) . .
C52 C51 P2 114.16(8) . .
C56 C51 H51 104.6 . .
C52 C51 H51 104.6 . .
P2 C51 H51 104.6 . .
C51 C52 C53 109.69(10) . .
C51 C52 H52A 109.7 . .
C53 C52 H52A 109.7 . .
C51 C52 H52B 109.7 . .
C53 C52 H52B 109.7 . .
H52A C52 H52B 108.2 . .
C54 C53 C52 111.25(12) . .
C54 C53 H53A 109.4 . .
C52 C53 H53A 109.4 . .
C54 C53 H53B 109.4 . .
C52 C53 H53B 109.4 . .
H53A C53 H53B 108.0 . .
C53 C54 C55 110.91(11) . .
C53 C54 H54A 109.5 . .
C55 C54 H54A 109.5 . .
C53 C54 H54B 109.5 . .
C55 C54 H54B 109.5 . .
H54A C54 H54B 108.0 . .
C54 C55 C56 110.66(11) . .
C54 C55 H55A 109.5 . .
C56 C55 H55A 109.5 . .
C54 C55 H55B 109.5 . .
C56 C55 H55B 109.5 . .
H55A C55 H55B 108.1 . .
C55 C56 C51 110.44(11) . .
C55 C56 H56A 109.6 . .
C51 C56 H56A 109.6 . .
C55 C56 H56B 109.6 . .
C51 C56 H56B 109.6 . .
H56A C56 H56B 108.1 . .
C62 C61 C66 110.70(10) . .
C62 C61 P2 110.71(8) . .
C66 C61 P2 119.41(9) . .
C62 C61 H61 104.9 . .
C66 C61 H61 104.9 . .
P2 C61 H61 104.9 . .
C63 C62 C61 110.72(10) . .
C63 C62 H62A 109.5 . .
C61 C62 H62A 109.5 . .
C63 C62 H62B 109.5 . .
C61 C62 H62B 109.5 . .
H62A C62 H62B 108.1 . .
C64 C63 C62 110.96(11) . .
C64 C63 H63A 109.4 . .
C62 C63 H63A 109.4 . .
C64 C63 H63B 109.4 . .
C62 C63 H63B 109.4 . .
H63A C63 H63B 108.0 . .
C63 C64 C65 110.79(11) . .
C63 C64 H64A 109.5 . .
C65 C64 H64A 109.5 . .
C63 C64 H64B 109.5 . .
C65 C64 H64B 109.5 . .
H64A C64 H64B 108.1 . .
C64 C65 C66 111.32(11) . .
C64 C65 H65A 109.4 . .
C66 C65 H65A 109.4 . .
C64 C65 H65B 109.4 . .
C66 C65 H65B 109.4 . .
H65A C65 H65B 108.0 . .
C65 C66 C61 111.11(11) . .
C65 C66 H66A 109.4 . .
C61 C66 H66A 109.4 . .
C65 C66 H66B 109.4 . .
C61 C66 H66B 109.4 . .
H66A C66 H66B 108.0 . .

loop_
_geom_bond_atom_site_label_1
_geom_bond_atom_site_label_2
_geom_bond_distance
_geom_bond_site_symmetry_2
Cu1 P1 2.2029(3) .
Cu1 S3 2.3653(3) .
Cu1 S2 2.4072(3) .
Cu1 S1 2.4391(3) .
Cu2 P2 2.2030(3) .
Cu2 S4 2.3603(3) .
Cu2 S1 2.4346(3) .
Cu2 S3 2.4787(3) .
S1 C1 1.7456(13) .
S2 C1 1.7123(13) .
S3 C6 1.7413(13) .
S4 C6 1.7078(13) .
P1 C21 1.8517(13) .
P1 C11 1.8602(13) .
P1 C31 1.8687(13) .
P2 C51 1.8547(12) .
P2 C61 1.8620(13) .
P2 C41 1.8634(13) .
N1 C1 1.3241(17) .
N1 C5 1.4719(16) .
N1 C2 1.4730(16) .
N2 C6 1.3265(17) .
N2 C10 1.4708(16) .
N2 C7 1.4736(17) .
C2 C3 1.522(2) .
C2 H2A 0.9900 .
C2 H2B 0.9900 .
C3 C4 1.509(2) .
C3 H3A 0.9900 .
C3 H3B 0.9900 .
C4 C5 1.518(2) .
C4 H4A 0.9900 .
C4 H4B 0.9900 .
C5 H5A 0.9900 .
C5 H5B 0.9900 .
C7 C8 1.5250(19) .
C7 H7A 0.9900 .
C7 H7B 0.9900 .
C8 C9 1.529(2) .
C8 H8A 0.9900 .
C8 H8B 0.9900 .
C9 C10 1.520(2) .
C9 H9A 0.9900 .
C9 H9B 0.9900 .
C10 H10A 0.9900 .
C10 H10B 0.9900 .
C11 C12 1.5334(17) .
C11 C16 1.5409(17) .
C11 H11 1.0000 .
C12 C13 1.5339(18) .
C12 H12A 0.9900 .
C12 H12B 0.9900 .
C13 C14 1.5265(19) .
C13 H13A 0.9900 .
C13 H13B 0.9900 .
C14 C15 1.5264(19) .
C14 H14A 0.9900 .
C14 H14B 0.9900 .
C15 C16 1.5283(18) .
C15 H15A 0.9900 .
C15 H15B 0.9900 .
C16 H16A 0.9900 .
C16 H16B 0.9900 .
C21 C26 1.5361(17) .
C21 C22 1.5417(17) .
C21 H21 1.0000 .
C22 C23 1.5281(18) .
C22 H22A 0.9900 .
C22 H22B 0.9900 .
C23 C24 1.5281(19) .
C23 H23A 0.9900 .
C23 H23B 0.9900 .
C24 C25 1.526(2) .
C24 H24A 0.9900 .
C24 H24B 0.9900 .
C25 C26 1.5290(18) .
C25 H25A 0.9900 .
C25 H25B 0.9900 .
C26 H26A 0.9900 .
C26 H26B 0.9900 .
C31 C36 1.5348(18) .
C31 C32 1.5368(18) .
C31 H31 1.0000 .
C32 C33 1.5308(19) .
C32 H32A 0.9900 .
C32 H32B 0.9900 .
C33 C34 1.522(3) .
C33 H33A 0.9900 .
C33 H33B 0.9900 .
C34 C35 1.524(2) .
C34 H34A 0.9900 .
C34 H34B 0.9900 .
C35 C36 1.5367(18) .
C35 H35A 0.9900 .
C35 H35B 0.9900 .
C36 H36A 0.9900 .
C36 H36B 0.9900 .
C41 C46 1.5350(17) .
C41 C42 1.5346(18) .
C41 H41 1.0000 .
C42 C43 1.5356(18) .
C42 H42A 0.9900 .
C42 H42B 0.9900 .
C43 C44 1.5220(19) .
C43 H43A 0.9900 .
C43 H43B 0.9900 .
C44 C45 1.5213(19) .
C44 H44A 0.9900 .
C44 H44B 0.9900 .
C45 C46 1.5297(18) .
C45 H45A 0.9900 .
C45 H45B 0.9900 .
C46 H46A 0.9900 .
C46 H46B 0.9900 .
C51 C56 1.5337(17) .
C51 C52 1.5348(17) .
C51 H51 1.0000 .
C52 C53 1.5368(18) .
C52 H52A 0.9900 .
C52 H52B 0.9900 .
C53 C54 1.526(2) .
C53 H53A 0.9900 .
C53 H53B 0.9900 .
C54 C55 1.524(2) .
C54 H54A 0.9900 .
C54 H54B 0.9900 .
C55 C56 1.5311(17) .
C55 H55A 0.9900 .
C55 H55B 0.9900 .
C56 H56A 0.9900 .
C56 H56B 0.9900 .
C61 C62 1.5395(17) .
C61 C66 1.5354(17) .
C61 H61 1.0000 .
C62 C63 1.5319(18) .
C62 H62A 0.9900 .
C62 H62B 0.9900 .
C63 C64 1.5245(19) .
C63 H63A 0.9900 .
C63 H63B 0.9900 .
C64 C65 1.5276(19) .
C64 H64A 0.9900 .
C64 H64B 0.9900 .
C65 C66 1.5337(18) .
C65 H65A 0.9900 .
C65 H65B 0.9900 .
C66 H66A 0.9900 .
C66 H66B 0.9900 .

loop_
_geom_torsion_atom_site_label_1
_geom_torsion_atom_site_label_2
_geom_torsion_atom_site_label_3
_geom_torsion_atom_site_label_4
_geom_torsion
_geom_torsion_site_symmetry_1
_geom_torsion_site_symmetry_2
_geom_torsion_site_symmetry_3
_geom_torsion_site_symmetry_4
C5 N1 C1 S2 7.65(17) . . . .
C2 N1 C1 S2 173.29(10) . . . .
C5 N1 C1 S1 -171.11(9) . . . .
C2 N1 C1 S1 -5.47(17) . . . .
Cu1 S2 C1 N1 -162.55(11) . . . .
Cu1 S2 C1 S1 16.23(6) . . . .
Cu2 S1 C1 N1 86.13(10) . . . .
Cu1 S1 C1 N1 162.73(10) . . . .
Cu2 S1 C1 S2 -92.68(7) . . . .
Cu1 S1 C1 S2 -16.08(6) . . . .
C1 N1 C2 C3 -172.24(13) . . . .
C5 N1 C2 C3 -5.06(15) . . . .
N1 C2 C3 C4 24.21(16) . . . .
C2 C3 C4 C5 -34.21(17) . . . .
C1 N1 C5 C4 151.28(13) . . . .
C2 N1 C5 C4 -15.87(14) . . . .
C3 C4 C5 N1 30.51(15) . . . .
C10 N2 C6 S4 176.25(10) . . . .
C7 N2 C6 S4 3.17(17) . . . .
C10 N2 C6 S3 -5.15(17) . . . .
C7 N2 C6 S3 -178.23(10) . . . .
Cu2 S4 C6 N2 -170.24(10) . . . .
Cu2 S4 C6 S3 11.14(6) . . . .
Cu1 S3 C6 N2 94.52(10) . . . .
Cu2 S3 C6 N2 170.65(10) . . . .
Cu1 S3 C6 S4 -86.84(7) . . . .
Cu2 S3 C6 S4 -10.71(6) . . . .
C6 N2 C7 C8 164.33(12) . . . .
C10 N2 C7 C8 -9.54(15) . . . .
N2 C7 C8 C9 29.90(15) . . . .
C7 C8 C9 C10 -39.29(15) . . . .
C6 N2 C10 C9 171.36(12) . . . .
C7 N2 C10 C9 -14.85(14) . . . .
C8 C9 C10 N2 33.01(14) . . . .
C21 P1 C11 C12 -40.12(11) . . . .
C31 P1 C11 C12 69.61(11) . . . .
Cu1 P1 C11 C12 -171.30(8) . . . .
C21 P1 C11 C16 87.75(10) . . . .
C31 P1 C11 C16 -162.52(9) . . . .
Cu1 P1 C11 C16 -43.43(10) . . . .
C16 C11 C12 C13 54.38(15) . . . .
P1 C11 C12 C13 -177.45(9) . . . .
C11 C12 C13 C14 -55.60(16) . . . .
C12 C13 C14 C15 56.28(16) . . . .
C13 C14 C15 C16 -57.13(17) . . . .
C14 C15 C16 C11 56.24(16) . . . .
C12 C11 C16 C15 -54.37(15) . . . .
P1 C11 C16 C15 175.20(9) . . . .
C11 P1 C21 C26 -59.58(10) . . . .
C31 P1 C21 C26 -171.14(9) . . . .
Cu1 P1 C21 C26 70.49(9) . . . .
C11 P1 C21 C22 179.49(8) . . . .
C31 P1 C21 C22 67.94(9) . . . .
Cu1 P1 C21 C22 -50.43(9) . . . .
C26 C21 C22 C23 56.85(13) . . . .
P1 C21 C22 C23 179.79(9) . . . .
C21 C22 C23 C24 -56.12(14) . . . .
C22 C23 C24 C25 54.45(15) . . . .
C23 C24 C25 C26 -55.06(15) . . . .
C24 C25 C26 C21 57.17(14) . . . .
C22 C21 C26 C25 -57.15(14) . . . .
P1 C21 C26 C25 -177.58(9) . . . .
C21 P1 C31 C36 32.09(11) . . . .
C11 P1 C31 C36 -80.23(11) . . . .
Cu1 P1 C31 C36 156.34(9) . . . .
C21 P1 C31 C32 160.79(9) . . . .
C11 P1 C31 C32 48.47(10) . . . .
Cu1 P1 C31 C32 -74.95(9) . . . .
C36 C31 C32 C33 -56.73(15) . . . .
P1 C31 C32 C33 169.84(11) . . . .
C31 C32 C33 C34 55.98(17) . . . .
C32 C33 C34 C35 -55.01(17) . . . .
C33 C34 C35 C36 55.50(18) . . . .
C32 C31 C36 C35 56.51(15) . . . .
P1 C31 C36 C35 -174.77(10) . . . .
C34 C35 C36 C31 -56.35(17) . . . .
C51 P2 C41 C46 -179.49(9) . . . .
C61 P2 C41 C46 65.47(10) . . . .
Cu2 P2 C41 C46 -52.09(10) . . . .
C51 P2 C41 C42 -57.72(10) . . . .
C61 P2 C41 C42 -172.75(9) . . . .
Cu2 P2 C41 C42 69.69(9) . . . .
C46 C41 C42 C43 -55.06(14) . . . .
P2 C41 C42 C43 -176.87(9) . . . .
C41 C42 C43 C44 56.39(16) . . . .
C42 C43 C44 C45 -55.72(16) . . . .
C43 C44 C45 C46 55.28(16) . . . .
C44 C45 C46 C41 -56.21(16) . . . .
C42 C41 C46 C45 55.41(15) . . . .
P2 C41 C46 C45 178.76(10) . . . .
C61 P2 C51 C56 44.77(11) . . . .
C41 P2 C51 C56 -65.02(10) . . . .
Cu2 P2 C51 C56 169.16(8) . . . .
C61 P2 C51 C52 -86.79(10) . . . .
C41 P2 C51 C52 163.43(10) . . . .
Cu2 P2 C51 C52 37.61(11) . . . .
C56 C51 C52 C53 56.85(15) . . . .
P2 C51 C52 C53 -169.00(10) . . . .
C51 C52 C53 C54 -56.60(15) . . . .
C52 C53 C54 C55 57.04(15) . . . .
C53 C54 C55 C56 -56.84(15) . . . .
C54 C55 C56 C51 56.93(15) . . . .
C52 C51 C56 C55 -57.42(14) . . . .
P2 C51 C56 C55 169.60(9) . . . .
C51 P2 C61 C62 61.16(9) . . . .
C41 P2 C61 C62 169.97(8) . . . .
Cu2 P2 C61 C62 -68.12(8) . . . .
C51 P2 C61 C66 -69.15(11) . . . .
C41 P2 C61 C66 39.66(11) . . . .
Cu2 P2 C61 C66 161.57(9) . . . .
C66 C61 C62 C63 -56.09(13) . . . .
P2 C61 C62 C63 169.15(8) . . . .
C61 C62 C63 C64 57.14(14) . . . .
C62 C63 C64 C65 -57.07(14) . . . .
C63 C64 C65 C66 56.23(15) . . . .
C64 C65 C66 C61 -55.52(15) . . . .
C62 C61 C66 C65 55.27(14) . . . .
P2 C61 C66 C65 -174.42(9) . . . .
